data_7041166
loop_
_publ_author_name
'Sohn, Ah Ram'
'Lim, Kwang Soo'
'Kang, Dong Won'
'Song, Jeong Hwa'
'Koh, Eui Kwan'
'Moon, Dohyun'
'Hong, Chang Seop'

_publ_section_title
;
 Tuning of chain chirality by interchain stacking forces and the
 structure-property relationship in coordination systems constructed by
 meridional Fe(III) cyanide and Mn(III) Schiff bases.
;
_journal_issue 48
_journal_name_full 'Dalton transactions (Cambridge, England : 2003)'
_journal_page_first 19416
_journal_page_last 19427
_journal_paper_doi 10.1039/c6dt03222b
_journal_volume 45
_journal_year 2016
_chemical_formula_sum 'C34 H23 Br Fe Mn N8 O3'
_chemical_formula_weight 782.30
_space_group_crystal_system monoclinic
_space_group_IT_number 14
_space_group_name_Hall '-P 2ybc'
_space_group_name_H-M_alt 'P 1 21/c 1'
_symmetry_space_group_name_Hall '-P 2ybc'
_symmetry_space_group_name_H-M 'P 1 21/c 1'
_atom_sites_solution_hydrogens geom
_audit_block_doi 10.5517/ccdc.csd.cc1l8ptc
_audit_creation_method SHELXL-2016/4
_audit_update_record
;
2016-11-02 deposited with the CCDC.
2016-11-11 downloaded from the CCDC.
;
_cell_angle_alpha 90
_cell_angle_beta 98.62(3)
_cell_angle_gamma 90
_cell_formula_units_Z 4
_cell_length_a 10.680(2)
_cell_length_b 12.549(3)
_cell_length_c 27.054(5)
_cell_measurement_reflns_used 35641
_cell_measurement_temperature 100(2)
_cell_measurement_theta_max 26.69
_cell_measurement_theta_min 1.52
_cell_volume 3584.9(13)
_computing_cell_refinement HKL2000
_computing_data_collection 'PAL ADSC Quantum-210'
_computing_data_reduction HKL2000
_computing_molecular_graphics WingX
_computing_publication_material WingX
_computing_structure_refinement 'SHELXL-2016/4 (Sheldrick, 2016)'
_computing_structure_solution SHELXTL
_diffrn_ambient_temperature 100(2)
_diffrn_measured_fraction_theta_full 0.872
_diffrn_measured_fraction_theta_max 0.790
_diffrn_measurement_device_type 'CCD area detector'
_diffrn_measurement_method 'phi scans'
_diffrn_radiation_source 'bending magnet beamline'
_diffrn_radiation_type synchrotron
_diffrn_radiation_wavelength 0.71073
_diffrn_reflns_av_R_equivalents 0.0495
_diffrn_reflns_av_unetI/netI 0.0476
_diffrn_reflns_Laue_measured_fraction_full 0.872
_diffrn_reflns_Laue_measured_fraction_max 0.790
_diffrn_reflns_limit_h_max 12
_diffrn_reflns_limit_h_min -12
_diffrn_reflns_limit_k_max 15
_diffrn_reflns_limit_k_min -15
_diffrn_reflns_limit_l_max 34
_diffrn_reflns_limit_l_min -34
_diffrn_reflns_number 20358
_diffrn_reflns_point_group_measured_fraction_full 0.872
_diffrn_reflns_point_group_measured_fraction_max 0.790
_diffrn_reflns_theta_full 25.242
_diffrn_reflns_theta_max 26.690
_diffrn_reflns_theta_min 1.523
_exptl_absorpt_coefficient_mu 1.916
_exptl_absorpt_correction_T_max 0.9811
_exptl_absorpt_correction_T_min 0.6459
_exptl_absorpt_correction_type empirical
_exptl_absorpt_process_details HKL2000-Scalepack
_exptl_crystal_colour brown
_exptl_crystal_density_diffrn 1.449
_exptl_crystal_density_method 'not measured'
_exptl_crystal_description block
_exptl_crystal_F_000 1572
_exptl_crystal_size_max 0.250
_exptl_crystal_size_mid 0.150
_exptl_crystal_size_min 0.010
_refine_diff_density_max 1.036
_refine_diff_density_min -1.828
_refine_diff_density_rms 0.127
_refine_ls_extinction_method none
_refine_ls_goodness_of_fit_ref 1.052
_refine_ls_hydrogen_treatment constr
_refine_ls_matrix_type full
_refine_ls_number_parameters 433
_refine_ls_number_reflns 5996
_refine_ls_number_restraints 0
_refine_ls_restrained_S_all 1.052
_refine_ls_R_factor_all 0.0720
_refine_ls_R_factor_gt 0.0536
_refine_ls_shift/su_max 0.001
_refine_ls_shift/su_mean 0.000
_refine_ls_structure_factor_coef Fsqd
_refine_ls_weighting_details 'w=1/[\s^2^(Fo^2^)+(0.1104P)^2^] where P=(Fo^2^+2Fc^2^)/3'
_refine_ls_weighting_scheme calc
_refine_ls_wR_factor_gt 0.1460
_refine_ls_wR_factor_ref 0.1555
_reflns_Friedel_coverage 0.000
_reflns_number_gt 4562
_reflns_number_total 5996
_reflns_threshold_expression 'I > 2\s(I)'
_cod_data_source_file c6dt03222b2.cif
_cod_data_source_block complex5
_cod_depositor_comments
;
The following automatic conversions were performed:

'_exptl_absorpt_correction_type' value 'Empirical' changed to
'empirical' according to
/usr/data/users/saulius/crontab/automatic-downloads/rss-feeds/RSC/lib/dictionaries/cif_core.dic
dictionary named 'cif_core.dic' version 2.4.2 from 2011-04-26.

Automatic conversion script
Id: cif_fix_values 4268 2015-11-12 08:31:59Z antanas 

 Adding full bibliography for 7041162--7041169.cif.
;
_cod_database_code 7041166
_shelx_shelxl_version_number 2016/4
_shelx_space_group_comment
;
The symmetry employed for this shelxl refinement is uniquely defined
by the following loop, which should always be used as a source of
symmetry information in preference to the above space-group names.
They are only intended as comments.
;
_shelx_estimated_absorpt_t_min 0.646
_shelx_estimated_absorpt_t_max 0.981

loop_
_space_group_symop_operation_xyz
'x, y, z'
'-x, y+1/2, -z+1/2'
'-x, -y, -z'
'x, -y-1/2, z-1/2'

loop_
_atom_site_label
_atom_site_type_symbol
_atom_site_fract_x
_atom_site_fract_y
_atom_site_fract_z
_atom_site_U_iso_or_equiv
_atom_site_adp_type
_atom_site_occupancy
_atom_site_site_symmetry_order
_atom_site_calc_flag
_atom_site_refinement_flags_posn
_atom_site_refinement_flags_adp
FE1 Fe 0.40477(5) 0.35358(4) 0.34460(2) 0.01561(18) Uani 1 1 d . .
MN1 Mn -0.09173(6) 0.34046(4) 0.34809(2) 0.01706(19) Uani 1 1 d . .
C1 C 0.2237(5) 0.3542(3) 0.34852(16) 0.0226(10) Uani 1 1 d . .
C2 C 0.5880(5) 0.3323(3) 0.34855(16) 0.0224(10) Uani 1 1 d . .
C3 C 0.4640(4) 0.5178(3) 0.42605(16) 0.0286(11) Uani 1 1 d . .
H3 H 0.479058 0.461480 0.449669 0.034 Uiso 1 1 calc R U
C4 C 0.4748(5) 0.6221(3) 0.44276(16) 0.0291(11) Uani 1 1 d . .
H4 H 0.494363 0.636022 0.477581 0.035 Uiso 1 1 calc R U
C5 C 0.4580(5) 0.7049(3) 0.41000(17) 0.0309(11) Uani 1 1 d . .
H5 H 0.465615 0.776192 0.421833 0.037 Uiso 1 1 calc R U
C6 C 0.4291(4) 0.6841(3) 0.35835(15) 0.0209(10) Uani 1 1 d . .
C7 C 0.4116(4) 0.7631(3) 0.32122(16) 0.0240(10) Uani 1 1 d . .
H7 H 0.418434 0.836258 0.330228 0.029 Uiso 1 1 calc R U
C8 C 0.3848(4) 0.7342(3) 0.27197(16) 0.0219(10) Uani 1 1 d . .
H8 H 0.374546 0.788560 0.247266 0.026 Uiso 1 1 calc R U
C9 C 0.3717(4) 0.6267(3) 0.25638(16) 0.0201(9) Uani 1 1 d . .
H9 H 0.352688 0.608864 0.221938 0.024 Uiso 1 1 calc R U
C10 C 0.3874(4) 0.5480(3) 0.29273(16) 0.0186(9) Uani 1 1 d . .
C11 C 0.4171(4) 0.5753(3) 0.34357(15) 0.0176(9) Uani 1 1 d . .
C12 C 0.3290(4) 0.3903(3) 0.24241(16) 0.0209(10) Uani 1 1 d . .
C13 C 0.3238(4) 0.2715(3) 0.24791(15) 0.0189(9) Uani 1 1 d . .
C14 C 0.2796(4) 0.2079(3) 0.20766(17) 0.0267(11) Uani 1 1 d . .
H14 H 0.248246 0.238721 0.176147 0.032 Uiso 1 1 calc R U
C15 C 0.2814(4) 0.0986(3) 0.21377(18) 0.0299(11) Uani 1 1 d . .
H15 H 0.248567 0.052905 0.186924 0.036 Uiso 1 1 calc R U
C16 C 0.3320(4) 0.0570(3) 0.25985(17) 0.0267(11) Uani 1 1 d . .
H16 H 0.338449 -0.017902 0.264644 0.032 Uiso 1 1 calc R U
C17 C 0.3730(4) 0.1260(3) 0.29887(17) 0.0236(10) Uani 1 1 d . .
C18 C 0.4165(4) 0.2823(3) 0.40970(17) 0.0225(10) Uani 1 1 d . .
C19 C -0.1353(4) 0.4989(3) 0.42123(15) 0.0185(9) Uani 1 1 d . .
C20 C -0.1729(4) 0.6032(3) 0.43096(17) 0.0256(10) Uani 1 1 d . .
H20 H -0.176680 0.655453 0.405375 0.031 Uiso 1 1 calc R U
C21 C -0.2047(4) 0.6315(4) 0.47697(18) 0.0295(11) Uani 1 1 d . .
H21 H -0.230428 0.702547 0.482330 0.035 Uiso 1 1 calc R U
C22 C -0.1996(5) 0.5576(4) 0.51533(17) 0.0312(12) Uani 1 1 d . .
H22 H -0.222307 0.577517 0.546687 0.037 Uiso 1 1 calc R U
C23 C -0.1616(4) 0.4561(4) 0.50754(17) 0.0321(11) Uani 1 1 d . .
H23 H -0.156831 0.405857 0.534027 0.039 Uiso 1 1 calc R U
C24 C -0.1289(4) 0.4235(3) 0.46088(16) 0.0244(10) Uani 1 1 d . .
C25 C -0.0852(4) 0.3157(4) 0.45595(17) 0.0275(11) Uani 1 1 d . .
H25 H -0.073387 0.272810 0.485209 0.033 Uiso 1 1 calc R U
C26 C -0.0155(5) 0.1633(3) 0.41454(18) 0.0358(13) Uani 1 1 d . .
H26A H -0.030547 0.124594 0.444975 0.043 Uiso 1 1 calc R U
H26B H 0.076405 0.162102 0.412685 0.043 Uiso 1 1 calc R U
C27 C -0.0904(5) 0.1122(3) 0.36780(17) 0.0324(12) Uani 1 1 d . .
H27A H -0.052200 0.043193 0.360498 0.039 Uiso 1 1 calc R U
H27B H -0.179354 0.099796 0.372582 0.039 Uiso 1 1 calc R U
C28 C -0.0725(4) 0.1549(3) 0.28239(18) 0.0266(11) Uani 1 1 d . .
H28 H -0.063673 0.080361 0.277947 0.032 Uiso 1 1 calc R U
C29 C -0.0715(4) 0.2215(3) 0.23965(17) 0.0254(10) Uani 1 1 d . .
C30 C -0.0546(5) 0.1716(4) 0.19408(18) 0.0341(12) Uani 1 1 d . .
H30 H -0.038701 0.097137 0.193915 0.041 Uiso 1 1 calc R U
C31 C -0.0604(5) 0.2269(4) 0.15075(19) 0.0408(13) Uani 1 1 d . .
H31 H -0.048112 0.192041 0.120683 0.049 Uiso 1 1 calc R U
C32 C -0.0851(5) 0.3370(4) 0.15121(18) 0.0377(13) Uani 1 1 d . .
H32 H -0.090299 0.376569 0.121029 0.045 Uiso 1 1 calc R U
C33 C -0.1019(4) 0.3887(4) 0.19501(17) 0.0301(11) Uani 1 1 d . .
H33 H -0.118055 0.463155 0.194367 0.036 Uiso 1 1 calc R U
C34 C -0.0953(4) 0.3328(3) 0.24045(16) 0.0226(10) Uani 1 1 d . .
N1 N 0.1172(4) 0.3534(3) 0.34960(15) 0.0286(9) Uani 1 1 d . .
N2 N -0.3050(4) 0.3218(3) 0.34982(14) 0.0227(8) Uani 1 1 d . .
N3 N 0.4327(3) 0.4939(2) 0.37738(12) 0.0164(7) Uani 1 1 d . .
N4 N 0.3779(3) 0.4371(2) 0.28569(13) 0.0173(8) Uani 1 1 d . .
N5 N 0.3681(3) 0.2327(3) 0.29460(12) 0.0187(8) Uani 1 1 d . .
N6 N 0.4204(4) 0.2479(3) 0.44907(14) 0.0342(10) Uani 1 1 d . .
N7 N -0.0611(3) 0.2732(3) 0.41552(14) 0.0240(8) Uani 1 1 d . .
N8 N -0.0845(3) 0.1883(3) 0.32675(14) 0.0224(8) Uani 1 1 d . .
O1 O 0.2921(3) 0.4337(2) 0.20190(11) 0.0320(8) Uani 1 1 d . .
O2 O -0.1024(3) 0.4769(2) 0.37703(10) 0.0196(6) Uani 1 1 d . .
O3 O -0.1177(3) 0.3850(2) 0.28043(10) 0.0220(7) Uani 1 1 d . .
BR1 Br 0.44724(6) 0.06474(3) 0.35960(2) 0.0408(2) Uani 1 1 d . .

loop_
_atom_site_aniso_label
_atom_site_aniso_U_11
_atom_site_aniso_U_22
_atom_site_aniso_U_33
_atom_site_aniso_U_23
_atom_site_aniso_U_13
_atom_site_aniso_U_12
FE1 0.0127(4) 0.0137(3) 0.0203(3) -0.0022(2) 0.0020(3) -0.0001(2)
MN1 0.0134(4) 0.0169(3) 0.0209(4) -0.0009(2) 0.0027(3) 0.0018(2)
C1 0.027(3) 0.018(2) 0.021(2) -0.0043(17) -0.001(2) 0.0015(18)
C2 0.028(3) 0.016(2) 0.023(2) -0.0031(17) 0.002(2) -0.0044(18)
C3 0.044(3) 0.018(2) 0.027(2) 0.0069(18) 0.015(2) 0.008(2)
C4 0.045(3) 0.023(2) 0.019(2) -0.0045(18) 0.001(2) -0.005(2)
C5 0.043(3) 0.017(2) 0.033(3) -0.0021(18) 0.003(2) -0.001(2)
C6 0.022(3) 0.0141(19) 0.027(2) -0.0007(17) 0.005(2) 0.0020(17)
C7 0.027(3) 0.0136(19) 0.032(3) 0.0017(18) 0.005(2) 0.0020(18)
C8 0.021(3) 0.0165(19) 0.028(2) 0.0022(17) 0.005(2) 0.0046(17)
C9 0.016(2) 0.022(2) 0.022(2) 0.0006(17) 0.002(2) 0.0008(17)
C10 0.009(2) 0.021(2) 0.026(2) 0.0010(17) 0.000(2) 0.0028(16)
C11 0.013(2) 0.0171(19) 0.022(2) 0.0001(17) 0.0021(19) -0.0034(16)
C12 0.018(3) 0.022(2) 0.023(2) -0.0033(18) 0.004(2) -0.0001(18)
C13 0.013(2) 0.023(2) 0.020(2) -0.0019(17) -0.001(2) -0.0021(17)
C14 0.024(3) 0.027(2) 0.028(2) -0.0039(19) -0.002(2) -0.0053(19)
C15 0.026(3) 0.025(2) 0.038(3) -0.012(2) 0.002(2) -0.006(2)
C16 0.027(3) 0.016(2) 0.037(3) -0.0040(19) 0.005(2) -0.0023(18)
C17 0.022(3) 0.017(2) 0.032(3) -0.0065(18) 0.004(2) -0.0012(18)
C18 0.025(3) 0.0127(19) 0.029(3) -0.0096(18) 0.001(2) -0.0003(17)
C19 0.009(2) 0.027(2) 0.019(2) -0.0033(17) -0.0019(19) 0.0001(17)
C20 0.026(3) 0.021(2) 0.030(2) -0.0017(18) 0.002(2) 0.0042(19)
C21 0.018(3) 0.033(2) 0.036(3) -0.011(2) -0.001(2) 0.007(2)
C22 0.030(3) 0.044(3) 0.021(2) -0.011(2) 0.012(2) 0.001(2)
C23 0.033(3) 0.039(3) 0.024(2) -0.001(2) 0.004(2) -0.001(2)
C24 0.025(3) 0.025(2) 0.023(2) -0.0016(18) 0.003(2) 0.0000(18)
C25 0.025(3) 0.031(2) 0.025(2) 0.004(2) 0.000(2) 0.002(2)
C26 0.042(4) 0.026(2) 0.037(3) 0.006(2) -0.002(3) 0.015(2)
C27 0.043(3) 0.017(2) 0.037(3) 0.0025(19) 0.006(3) 0.007(2)
C28 0.016(3) 0.022(2) 0.041(3) -0.009(2) 0.002(2) 0.0093(18)
C29 0.013(3) 0.032(2) 0.030(3) -0.008(2) 0.003(2) -0.0006(19)
C30 0.027(3) 0.038(3) 0.038(3) -0.017(2) 0.007(2) 0.001(2)
C31 0.036(3) 0.055(3) 0.034(3) -0.022(3) 0.014(3) -0.011(2)
C32 0.033(3) 0.054(3) 0.027(3) -0.006(2) 0.007(2) -0.018(2)
C33 0.029(3) 0.034(2) 0.028(3) -0.006(2) 0.007(2) -0.010(2)
C34 0.010(3) 0.032(2) 0.026(2) -0.0053(19) 0.001(2) -0.0042(18)
N1 0.018(3) 0.037(2) 0.032(2) -0.0089(17) 0.005(2) 0.0002(17)
N2 0.014(2) 0.0260(19) 0.028(2) -0.0038(16) 0.0022(19) -0.0012(16)
N3 0.013(2) 0.0167(16) 0.0198(18) 0.0000(14) 0.0022(16) 0.0002(13)
N4 0.011(2) 0.0163(16) 0.0250(19) -0.0031(14) 0.0034(16) -0.0010(13)
N5 0.015(2) 0.0174(16) 0.0244(19) -0.0005(14) 0.0052(17) -0.0010(14)
N6 0.059(3) 0.0205(19) 0.023(2) -0.0004(16) 0.006(2) 0.0045(18)
N7 0.021(2) 0.0208(18) 0.029(2) 0.0037(16) -0.0021(18) 0.0042(15)
N8 0.016(2) 0.0182(17) 0.031(2) -0.0009(16) -0.0002(17) 0.0043(15)
O1 0.045(2) 0.0249(16) 0.0222(17) 0.0010(13) -0.0073(16) -0.0024(14)
O2 0.0178(17) 0.0191(14) 0.0219(15) -0.0003(12) 0.0032(14) -0.0014(12)
O3 0.0212(18) 0.0218(15) 0.0232(16) -0.0029(12) 0.0039(14) 0.0024(12)
BR1 0.0692(5) 0.0170(2) 0.0337(3) -0.00259(19) -0.0001(3) 0.0046(2)

loop_
_atom_type_symbol
_atom_type_description
_atom_type_scat_dispersion_real
_atom_type_scat_dispersion_imag
_atom_type_scat_source
C C 0.0033 0.0016 'International Tables Vol C Tables 4.2.6.8 and 6.1.1.4'
H H 0.0000 0.0000 'International Tables Vol C Tables 4.2.6.8 and 6.1.1.4'
N N 0.0061 0.0033 'International Tables Vol C Tables 4.2.6.8 and 6.1.1.4'
O O 0.0106 0.0060 'International Tables Vol C Tables 4.2.6.8 and 6.1.1.4'
Mn Mn 0.3368 0.7283 'International Tables Vol C Tables 4.2.6.8 and 6.1.1.4'
Fe Fe 0.3463 0.8444 'International Tables Vol C Tables 4.2.6.8 and 6.1.1.4'
Br Br -0.2901 2.4595 'International Tables Vol C Tables 4.2.6.8 and 6.1.1.4'

loop_
_geom_angle_atom_site_label_1
_geom_angle_atom_site_label_2
_geom_angle_atom_site_label_3
_geom_angle
_geom_angle_site_symmetry_1
N4 FE1 C1 90.98(16) .
N4 FE1 C18 171.51(15) .
C1 FE1 C18 83.31(19) .
N4 FE1 C2 98.36(16) .
C1 FE1 C2 170.21(17) .
C18 FE1 C2 87.72(18) .
N4 FE1 N3 82.99(14) .
C1 FE1 N3 93.22(15) .
C18 FE1 N3 91.04(14) .
C2 FE1 N3 90.85(15) .
N4 FE1 N5 82.13(14) .
C1 FE1 N5 86.89(15) .
C18 FE1 N5 103.73(15) .
C2 FE1 N5 91.46(15) .
N3 FE1 N5 165.12(14) .
O2 MN1 O3 97.11(12) .
O2 MN1 N7 90.93(13) .
O3 MN1 N7 171.95(13) .
O2 MN1 N8 172.00(13) .
O3 MN1 N8 90.52(13) .
N7 MN1 N8 81.47(14) .
O2 MN1 N1 92.80(13) .
O3 MN1 N1 89.85(14) .
N7 MN1 N1 89.31(15) .
N8 MN1 N1 89.60(14) .
O2 MN1 N2 87.83(12) .
O3 MN1 N2 92.73(13) .
N7 MN1 N2 88.00(14) .
N8 MN1 N2 89.41(14) .
N1 MN1 N2 177.24(14) .
N1 C1 FE1 178.2(4) .
N2 C2 FE1 178.2(4) 1_655
N3 C3 C4 121.8(4) .
C5 C4 C3 120.9(4) .
C4 C5 C6 119.5(4) .
C7 C6 C5 124.3(4) .
C7 C6 C11 118.7(4) .
C5 C6 C11 117.0(4) .
C8 C7 C6 119.7(4) .
C7 C8 C9 122.7(4) .
C10 C9 C8 118.2(4) .
C9 C10 N4 127.6(4) .
C9 C10 C11 120.3(4) .
N4 C10 C11 112.0(3) .
N3 C11 C10 117.3(3) .
N3 C11 C6 122.2(4) .
C10 C11 C6 120.4(4) .
O1 C12 N4 127.7(4) .
O1 C12 C13 121.0(4) .
N4 C12 C13 111.3(4) .
N5 C13 C14 123.6(4) .
N5 C13 C12 115.6(3) .
C14 C13 C12 120.7(4) .
C13 C14 C15 119.0(4) .
C14 C15 C16 118.6(4) .
C15 C16 C17 119.1(4) .
N5 C17 C16 123.6(4) .
N5 C17 BR1 119.3(3) .
C16 C17 BR1 117.0(3) .
N6 C18 FE1 174.8(4) .
O2 C19 C20 119.0(4) .
O2 C19 C24 123.5(4) .
C20 C19 C24 117.4(4) .
C21 C20 C19 121.5(4) .
C20 C21 C22 120.9(4) .
C23 C22 C21 119.3(4) .
C22 C23 C24 121.7(4) .
C23 C24 C19 119.2(4) .
C23 C24 C25 118.6(4) .
C19 C24 C25 122.2(4) .
N7 C25 C24 125.4(4) .
N7 C26 C27 106.0(4) .
N8 C27 C26 106.0(4) .
N8 C28 C29 125.1(4) .
C30 C29 C34 119.6(4) .
C30 C29 C28 117.6(4) .
C34 C29 C28 122.7(4) .
C31 C30 C29 122.0(5) .
C30 C31 C32 118.6(4) .
C33 C32 C31 121.0(5) .
C32 C33 C34 121.2(4) .
O3 C34 C33 118.6(4) .
O3 C34 C29 123.8(4) .
C33 C34 C29 117.5(4) .
C1 N1 MN1 175.6(3) .
C2 N2 MN1 167.2(3) 1_455
C3 N3 C11 118.5(3) .
C3 N3 FE1 129.6(3) .
C11 N3 FE1 111.8(3) .
C12 N4 C10 124.2(4) .
C12 N4 FE1 118.8(3) .
C10 N4 FE1 115.8(3) .
C17 N5 C13 115.9(3) .
C17 N5 FE1 133.3(3) .
C13 N5 FE1 110.7(2) .
C25 N7 C26 121.3(4) .
C25 N7 MN1 125.5(3) .
C26 N7 MN1 113.1(3) .
C28 N8 C27 120.7(4) .
C28 N8 MN1 126.1(3) .
C27 N8 MN1 113.2(3) .
C19 O2 MN1 127.0(2) .
C34 O3 MN1 129.0(3) .

loop_
_geom_bond_atom_site_label_1
_geom_bond_atom_site_label_2
_geom_bond_distance
_geom_bond_site_symmetry_2
FE1 N4 1.893(3) .
FE1 C1 1.952(5) .
FE1 C18 1.962(5) .
FE1 C2 1.962(5) .
FE1 N3 1.974(3) .
FE1 N5 2.031(3) .
MN1 O2 1.893(3) .
MN1 O3 1.894(3) .
MN1 N7 1.992(4) .
MN1 N8 2.000(3) .
MN1 N1 2.231(4) .
MN1 N2 2.297(4) .
C1 N1 1.143(6) .
C2 N2 1.145(6) 1_655
C3 N3 1.343(5) .
C3 C4 1.384(6) .
C4 C5 1.360(6) .
C5 C6 1.409(6) .
C6 C7 1.404(6) .
C6 C11 1.422(6) .
C7 C8 1.369(6) .
C8 C9 1.414(5) .
C9 C10 1.386(6) .
C10 N4 1.406(5) .
C10 C11 1.407(6) .
C11 N3 1.365(5) .
C12 O1 1.234(5) .
C12 N4 1.344(5) .
C12 C13 1.499(6) .
C13 N5 1.370(5) .
C13 C14 1.375(6) .
C14 C15 1.382(6) .
C15 C16 1.384(7) .
C16 C17 1.385(6) .
C17 N5 1.343(5) .
C17 BR1 1.879(5) .
C18 N6 1.144(6) .
C19 O2 1.325(5) .
C19 C20 1.406(6) .
C19 C24 1.425(6) .
C20 C21 1.385(6) .
C21 C22 1.387(6) .
C22 C23 1.363(6) .
C23 C24 1.420(6) .
C24 C25 1.443(6) .
C25 N7 1.277(5) .
C26 N7 1.464(5) .
C26 C27 1.532(7) .
C27 N8 1.473(6) .
C28 N8 1.295(6) .
C28 C29 1.428(6) .
C29 C30 1.419(6) .
C29 C34 1.420(6) .
C30 C31 1.356(7) .
C31 C32 1.407(7) .
C32 C33 1.386(6) .
C33 C34 1.408(6) .
C34 O3 1.317(5) .
N2 C2 1.145(6) 1_455
